data_4350314
loop_
_publ_author_name
'Ouellette, Wayne'
'Yu, Ming Hui'
'O'Connor, Charles J'
'Zubieta, Jon'

_publ_section_title
;
 Evolution of the structural chemistry of vanadium organodiphosphonate
 networks and frameworks: structural consequences of fluoride
 incorporation in the development of stable phases with void channels.
;
_journal_issue 19
_journal_name_full 'Inorganic chemistry'
_journal_page_first 7628
_journal_page_last 7641
_journal_paper_doi 10.1021/ic0604462
_journal_volume 45
_journal_year 2006
_chemical_formula_sum 'C9.5 H28 F6 N2 O10 P3 V3'
_chemical_formula_weight 690.07
_space_group_IT_number 2
_space_group_name_Hall '-P 1'
_space_group_name_H-M_alt 'P -1'
_symmetry_cell_setting triclinic
_symmetry_space_group_name_H-M 'P -1'
_atom_sites_solution_hydrogens geom
_atom_sites_solution_primary direct
_atom_sites_solution_secondary difmap
_audit_creation_method SHELXL-97
_cell_angle_alpha 99.665(2)
_cell_angle_beta 96.062(2)
_cell_angle_gamma 107.762(2)
_cell_formula_units_Z 2
_cell_length_a 7.8942(8)
_cell_length_b 9.3578(9)
_cell_length_c 17.2016(17)
_cell_measurement_reflns_used 1541
_cell_measurement_temperature 90(2)
_cell_measurement_theta_max 23.68
_cell_measurement_theta_min 2.34
_cell_volume 1176.2(2)
_computing_cell_refinement 'Bruker SMART'
_computing_data_collection 'Bruker SMART'
_computing_data_reduction 'Bruker SAINT'
_computing_molecular_graphics 'Bruker SHELXTL'
_computing_publication_material 'Bruker SHELXTL'
_computing_structure_refinement 'SHELXL-97 (Sheldrick, 1997)'
_computing_structure_solution 'SHELXS-97 (Sheldrick, 1990)'
_diffrn_ambient_temperature 90(2)
_diffrn_detector_area_resol_mean 512
_diffrn_measured_fraction_theta_full 0.989
_diffrn_measured_fraction_theta_max 0.989
_diffrn_measurement_device_type 'APEX CCD area detector'
_diffrn_measurement_method 'Phi and omega scans'
_diffrn_radiation_monochromator graphite
_diffrn_radiation_probe x-ray
_diffrn_radiation_type MoK\a
_diffrn_radiation_wavelength 0.71073
_diffrn_reflns_av_R_equivalents 0.0499
_diffrn_reflns_av_sigmaI/netI 0.0621
_diffrn_reflns_limit_h_max 10
_diffrn_reflns_limit_h_min -10
_diffrn_reflns_limit_k_max 12
_diffrn_reflns_limit_k_min -12
_diffrn_reflns_limit_l_max 22
_diffrn_reflns_limit_l_min -22
_diffrn_reflns_number 12511
_diffrn_reflns_theta_full 28.29
_diffrn_reflns_theta_max 28.29
_diffrn_reflns_theta_min 2.34
_diffrn_source 'fine-focus sealed tube'
_diffrn_standards_decay_% 0.001
_exptl_absorpt_coefficient_mu 1.467
_exptl_absorpt_correction_T_max 0.9436
_exptl_absorpt_correction_T_min 0.8436
_exptl_absorpt_correction_type multi-scan
_exptl_absorpt_process_details 'SADABS SHELXL-97 (SHELDRICK, 1997)'
_exptl_crystal_colour yellow
_exptl_crystal_density_diffrn 1.948
_exptl_crystal_density_meas 0
_exptl_crystal_density_method 'not measured'
_exptl_crystal_description plate
_exptl_crystal_F_000 694
_exptl_crystal_size_max 0.12
_exptl_crystal_size_mid 0.07
_exptl_crystal_size_min 0.04
_refine_diff_density_max 1.204
_refine_diff_density_min -0.793
_refine_diff_density_rms 0.138
_refine_ls_extinction_method none
_refine_ls_goodness_of_fit_ref 1.046
_refine_ls_hydrogen_treatment mixed
_refine_ls_matrix_type full
_refine_ls_number_parameters 329
_refine_ls_number_reflns 5789
_refine_ls_number_restraints 0
_refine_ls_restrained_S_all 1.046
_refine_ls_R_factor_all 0.0753
_refine_ls_R_factor_gt 0.0620
_refine_ls_shift/su_max 0.001
_refine_ls_shift/su_mean 0.000
_refine_ls_structure_factor_coef Fsqd
_refine_ls_weighting_details 'calc w=1/[\s^2^(Fo^2^)+(0.0530P)^2^+4.2566P] where P=(Fo^2^+2Fc^2^)/3'
_refine_ls_weighting_scheme calc
_refine_ls_wR_factor_gt 0.1294
_refine_ls_wR_factor_ref 0.1394
_reflns_number_gt 4059
_reflns_number_total 5789
_reflns_threshold_expression >2sigma(I)
_cod_data_source_file ic0604462si20060315_104625.cif
_cod_data_source_block '_Compound_3_[H3N(CH2)2NH3]2[V6F12(H2O)2{HO3P(CH2)5PO3H}{O3P(CH2)5PO3}2]'
_cod_depositor_comments
;
The following automatic conversions were performed:

data item '_symmetry_cell_setting' value 'Triclinic' was changed to
'triclinic' in accordance with the
/home/saulius/struct/COD-crude-data/automatic-downloads/DataCite-retrospective/ACS/depositions/lib/dictionaries/cif_core.dic
dictionary named 'cif_core.dic' version 2.4.2 last updated on
2011-04-26.

Automatic conversion script
Id: cif_fix_values 6909 2019-04-08 15:41:33Z antanas 
;
_cod_original_sg_symbol_H-M P-1
_cod_original_formula_sum 'C9.50 H28 F6 N2 O10 P3 V3'
_cod_database_code 4350314

loop_
_symmetry_equiv_pos_as_xyz
'x, y, z'
'-x, -y, -z'

loop_
_atom_site_label
_atom_site_type_symbol
_atom_site_fract_x
_atom_site_fract_y
_atom_site_fract_z
_atom_site_U_iso_or_equiv
_atom_site_adp_type
_atom_site_occupancy
_atom_site_symmetry_multiplicity
_atom_site_calc_flag
_atom_site_refinement_flags
_atom_site_disorder_assembly
_atom_site_disorder_group
V1 V 1.03455(11) 0.78819(9) 0.31869(5) 0.01518(19) Uani 1 1 d . . .
V2 V 0.59853(11) 0.62155(10) 0.38378(5) 0.01436(19) Uani 1 1 d . . .
V3 V 0.11198(11) 0.42639(10) 0.31616(5) 0.01523(19) Uani 1 1 d . . .
P1 P 0.9979(2) 1.06633(17) 0.22354(9) 0.0261(3) Uani 1 1 d . . .
P2 P 0.74759(17) 0.46884(15) 0.23465(8) 0.0145(3) Uani 1 1 d . . .
P3 P 0.34963(17) 0.69922(15) 0.24992(8) 0.0156(3) Uani 1 1 d . . .
F1 F 1.1770(4) 0.9431(3) 0.40864(19) 0.0270(7) Uani 1 1 d . . .
F2 F 1.0926(4) 0.6259(3) 0.36811(18) 0.0214(6) Uani 1 1 d . . .
F3 F 0.8419(4) 0.7687(3) 0.38505(17) 0.0196(6) Uani 1 1 d . . .
F4 F 0.5922(5) 0.7347(4) 0.48112(19) 0.0319(8) Uani 1 1 d . . .
F5 F 0.3529(4) 0.4748(3) 0.38448(17) 0.0180(6) Uani 1 1 d . . .
F6 F 0.0124(5) 0.3502(4) 0.4034(2) 0.0343(8) Uani 1 1 d . . .
O1 O 1.2408(5) 0.8100(4) 0.2628(2) 0.0199(8) Uani 1 1 d . . .
O2 O 0.9641(6) 0.9534(4) 0.2759(3) 0.0307(10) Uani 1 1 d . . .
O3 O 0.8095(6) 1.0833(5) 0.1927(3) 0.0486(14) Uani 1 1 d . . .
H3 H 0.8149 1.1731 0.2062 0.073 Uiso 1 1 calc R . .
O4 O 0.8604(5) 0.6308(4) 0.2319(2) 0.0187(7) Uani 1 1 d . . .
O5 O 0.6204(5) 0.4674(4) 0.2953(2) 0.0207(8) Uani 1 1 d . . .
O6 O 0.5063(5) 0.7412(4) 0.3200(2) 0.0202(8) Uani 1 1 d . . .
O7 O 0.2318(5) 0.5318(4) 0.2375(2) 0.0187(7) Uani 1 1 d . . .
O8 O 0.1276(5) 0.2231(4) 0.2646(3) 0.0291(9) Uani 1 1 d . . .
O9 O -0.1337(5) 0.3703(4) 0.2513(2) 0.0194(8) Uani 1 1 d . . .
O90 O 0.7225(8) 0.5011(6) 0.4533(3) 0.0289(10) Uani 1 1 d . . .
N1 N 0.8251(7) 0.0726(6) 0.4341(3) 0.0306(11) Uani 1 1 d . . .
H1A H 0.8168 -0.0107 0.3982 0.046 Uiso 1 1 calc R . .
H1B H 0.8628 0.0617 0.4827 0.046 Uiso 1 1 calc R . .
H1C H 0.9035 0.1545 0.4230 0.046 Uiso 1 1 calc R . .
N2 N 0.4227(7) 0.1789(5) 0.3646(3) 0.0279(11) Uani 1 1 d . . .
H2A H 0.3356 0.0971 0.3707 0.042 Uiso 1 1 calc R . .
H2B H 0.3882 0.2088 0.3208 0.042 Uiso 1 1 calc R . .
H2C H 0.4447 0.2548 0.4070 0.042 Uiso 1 1 calc R . .
C1 C 1.0714(15) 0.9942(11) 0.1377(5) 0.068(3) Uani 1 1 d . . .
H1D H 1.1943 0.9967 0.1527 0.082 Uiso 1 1 calc R A 1
H1E H 0.9975 0.8875 0.1181 0.082 Uiso 1 1 calc R A 1
C2A C 1.066(4) 1.076(3) 0.0709(12) 0.131(11) Uani 0.66(3) 1 d P . 1
H2A1 H 0.9473 1.0855 0.0622 0.157 Uiso 0.66(3) 1 calc PR . 1
H2A2 H 1.1511 1.1792 0.0900 0.157 Uiso 0.66(3) 1 calc PR . 1
C2B C 0.955(7) 0.914(9) 0.064(2) 0.16(3) Uani 0.34(3) 1 d P . 2
H2B1 H 1.0115 0.8438 0.0386 0.189 Uiso 0.34(3) 1 calc PR . 2
H2B2 H 0.8456 0.8498 0.0783 0.189 Uiso 0.34(3) 1 calc PR . 2
C3 C 0.898(4) 0.979(5) 0.0039(13) 0.120(14) Uani 0.50 1 d P . .
H3A H 0.8591 1.0664 0.0223 0.181 Uiso 0.50 1 calc PR . 2
H3B H 0.8145 0.9073 -0.0415 0.181 Uiso 0.50 1 calc PR . 2
C4 C 0.6109(7) 0.3775(6) 0.1381(3) 0.0217(11) Uani 1 1 d . . .
H4A H 0.5570 0.2689 0.1366 0.026 Uiso 1 1 calc R . .
H4B H 0.5137 0.4198 0.1313 0.026 Uiso 1 1 calc R . .
C5 C 0.7131(8) 0.3962(8) 0.0686(4) 0.0348(15) Uani 1 1 d . . .
H5A H 0.8105 0.3541 0.0750 0.042 Uiso 1 1 calc R . .
H5B H 0.7662 0.5047 0.0694 0.042 Uiso 1 1 calc R . .
C6 C 0.4478(7) 0.7282(6) 0.1623(3) 0.0226(11) Uani 1 1 d . . .
H6A H 0.4987 0.8376 0.1652 0.027 Uiso 1 1 calc R . .
H6B H 0.5460 0.6862 0.1620 0.027 Uiso 1 1 calc R . .
C7 C 0.3160(9) 0.6553(8) 0.0837(3) 0.0340(14) Uani 1 1 d . . .
H7A H 0.2649 0.5456 0.0801 0.041 Uiso 1 1 calc R . .
H7B H 0.2180 0.6975 0.0832 0.041 Uiso 1 1 calc R . .
C8 C 0.4070(9) 0.6832(7) 0.0115(3) 0.0321(14) Uani 1 1 d . . .
H8A H 0.4505 0.7929 0.0137 0.039 Uiso 1 1 calc R . .
H8B H 0.5110 0.6487 0.0150 0.039 Uiso 1 1 calc R . .
C9 C 0.6475(8) 0.0928(7) 0.4315(4) 0.0303(13) Uani 1 1 d . . .
H9A H 0.6517 0.1708 0.4774 0.036 Uiso 1 1 calc R . .
H9B H 0.5589 -0.0026 0.4355 0.036 Uiso 1 1 calc R . .
C10 C 0.5888(8) 0.1391(6) 0.3565(3) 0.0252(12) Uani 1 1 d . . .
H10A H 0.6834 0.2268 0.3481 0.030 Uiso 1 1 calc R . .
H10B H 0.5653 0.0551 0.3108 0.030 Uiso 1 1 calc R . .
H90A H 0.732(15) 0.521(13) 0.499(7) 0.10(4) Uiso 1 1 d . . .
H90B H 0.799(12) 0.507(11) 0.445(5) 0.05(3) Uiso 1 1 d . . .

loop_
_atom_site_aniso_label
_atom_site_aniso_U_11
_atom_site_aniso_U_22
_atom_site_aniso_U_33
_atom_site_aniso_U_23
_atom_site_aniso_U_13
_atom_site_aniso_U_12
V1 0.0158(4) 0.0103(4) 0.0199(4) 0.0038(3) 0.0049(3) 0.0041(3)
V2 0.0148(4) 0.0133(4) 0.0152(4) 0.0037(3) 0.0029(3) 0.0045(3)
V3 0.0153(4) 0.0110(4) 0.0199(4) 0.0058(3) 0.0025(3) 0.0039(3)
P1 0.0391(9) 0.0160(7) 0.0244(8) 0.0048(6) 0.0031(6) 0.0111(6)
P2 0.0146(6) 0.0129(6) 0.0157(6) 0.0021(5) 0.0008(5) 0.0049(5)
P3 0.0164(6) 0.0150(6) 0.0173(6) 0.0076(5) 0.0051(5) 0.0048(5)
F1 0.0271(17) 0.0190(16) 0.0250(17) -0.0025(13) 0.0026(14) -0.0022(14)
F2 0.0267(16) 0.0160(15) 0.0234(16) 0.0048(12) 0.0039(13) 0.0096(13)
F3 0.0173(15) 0.0170(15) 0.0221(16) -0.0007(12) 0.0055(12) 0.0044(12)
F4 0.037(2) 0.0344(19) 0.0222(17) -0.0010(14) 0.0083(15) 0.0122(16)
F5 0.0119(14) 0.0178(15) 0.0220(15) 0.0086(12) 0.0008(11) -0.0001(12)
F6 0.0320(19) 0.033(2) 0.0320(19) 0.0179(16) 0.0055(15) -0.0032(16)
O1 0.0168(18) 0.0194(19) 0.029(2) 0.0113(16) 0.0101(15) 0.0083(15)
O2 0.036(2) 0.020(2) 0.043(3) 0.0171(18) 0.0082(19) 0.0132(18)
O3 0.042(3) 0.022(2) 0.072(4) -0.003(2) -0.021(2) 0.014(2)
O4 0.0220(18) 0.0137(17) 0.0184(18) 0.0025(14) 0.0030(14) 0.0034(15)
O5 0.0241(19) 0.0177(19) 0.0196(19) 0.0015(15) 0.0063(15) 0.0064(16)
O6 0.0213(19) 0.0184(18) 0.0213(19) 0.0051(15) 0.0005(15) 0.0079(15)
O7 0.0224(19) 0.0167(18) 0.0175(18) 0.0061(14) 0.0064(15) 0.0048(15)
O8 0.021(2) 0.0139(19) 0.050(3) 0.0021(18) -0.0009(18) 0.0073(16)
O9 0.0155(17) 0.0118(17) 0.031(2) 0.0050(15) 0.0006(15) 0.0060(14)
O90 0.036(3) 0.028(2) 0.026(3) 0.0079(19) 0.001(2) 0.014(2)
N1 0.039(3) 0.026(3) 0.035(3) 0.010(2) 0.015(2) 0.017(2)
N2 0.036(3) 0.022(2) 0.026(3) 0.006(2) 0.009(2) 0.007(2)
C1 0.106(8) 0.059(6) 0.059(6) 0.013(4) 0.021(5) 0.051(6)
C2A 0.24(3) 0.10(2) 0.059(12) 0.024(12) 0.048(16) 0.06(2)
C2B 0.13(4) 0.23(8) 0.07(3) -0.06(3) -0.06(3) 0.08(5)
C3 0.13(2) 0.17(4) 0.120(10) 0.016(16) 0.010(13) 0.04(3)
C4 0.018(2) 0.024(3) 0.021(3) 0.001(2) -0.003(2) 0.006(2)
C5 0.031(3) 0.042(4) 0.024(3) 0.000(3) 0.000(3) 0.007(3)
C6 0.025(3) 0.026(3) 0.019(3) 0.009(2) 0.010(2) 0.006(2)
C7 0.037(3) 0.039(4) 0.022(3) 0.006(3) 0.003(3) 0.008(3)
C8 0.040(4) 0.037(4) 0.015(3) 0.006(2) 0.005(2) 0.007(3)
C9 0.031(3) 0.035(3) 0.033(3) 0.018(3) 0.015(3) 0.013(3)
C10 0.026(3) 0.019(3) 0.027(3) 0.003(2) 0.008(2) 0.003(2)

loop_
_atom_type_symbol
_atom_type_description
_atom_type_scat_dispersion_real
_atom_type_scat_dispersion_imag
_atom_type_scat_source
C C 0.0033 0.0016 'International Tables Vol C Tables 4.2.6.8 and 6.1.1.4'
H H 0.0000 0.0000 'International Tables Vol C Tables 4.2.6.8 and 6.1.1.4'
N N 0.0061 0.0033 'International Tables Vol C Tables 4.2.6.8 and 6.1.1.4'
O O 0.0106 0.0060 'International Tables Vol C Tables 4.2.6.8 and 6.1.1.4'
P P 0.1023 0.0942 'International Tables Vol C Tables 4.2.6.8 and 6.1.1.4'
V V 0.3005 0.5294 'International Tables Vol C Tables 4.2.6.8 and 6.1.1.4'
F F 0.0171 0.0103 'International Tables Vol C Tables 4.2.6.8 and 6.1.1.4'

loop_
_geom_angle_atom_site_label_1
_geom_angle_atom_site_label_2
_geom_angle_atom_site_label_3
_geom_angle
_geom_angle_site_symmetry_1
_geom_angle_site_symmetry_3
F1 V1 O1 91.87(15) . .
F1 V1 O4 172.62(15) . .
O1 V1 O4 95.33(16) . .
F1 V1 F3 83.79(13) . .
O1 V1 F3 174.39(14) . .
O4 V1 F3 89.13(14) . .
F1 V1 F2 90.60(14) . .
O1 V1 F2 90.42(14) . .
O4 V1 F2 90.98(14) . .
F3 V1 F2 86.09(13) . .
F1 V1 O2 87.80(16) . .
O1 V1 O2 93.95(16) . .
O4 V1 O2 90.07(16) . .
F3 V1 O2 89.43(15) . .
F2 V1 O2 175.39(15) . .
F4 V2 O6 95.83(16) . .
F4 V2 O5 166.15(16) . .
O6 V2 O5 97.91(16) . .
F4 V2 F3 88.93(14) . .
O6 V2 F3 86.38(14) . .
O5 V2 F3 93.65(14) . .
F4 V2 F5 90.06(14) . .
O6 V2 F5 93.85(14) . .
O5 V2 F5 87.30(14) . .
F3 V2 F5 178.99(13) . .
F4 V2 O90 84.69(19) . .
O6 V2 O90 175.2(2) . .
O5 V2 O90 81.76(19) . .
F3 V2 O90 88.82(18) . .
F5 V2 O90 90.95(18) . .
F6 V3 O7 171.92(16) . .
F6 V3 F2 85.77(15) . 1_455
O7 V3 F2 87.65(14) . 1_455
F6 V3 O9 91.65(15) . .
O7 V3 O9 93.05(15) . .
F2 V3 O9 90.10(14) 1_455 .
F6 V3 O8 93.30(17) . .
O7 V3 O8 93.31(16) . .
F2 V3 O8 178.94(16) 1_455 .
O9 V3 O8 89.41(15) . .
F6 V3 F5 85.65(14) . .
O7 V3 F5 89.76(13) . .
F2 V3 F5 90.77(13) 1_455 .
O9 V3 F5 177.10(14) . .
O8 V3 F5 89.67(14) . .
O2 P1 O8 114.0(3) . 1_665
O2 P1 O3 107.5(3) . .
O8 P1 O3 108.7(2) 1_665 .
O2 P1 C1 110.2(3) . .
O8 P1 C1 110.6(4) 1_665 .
O3 P1 C1 105.5(4) . .
O4 P2 O5 112.0(2) . .
O4 P2 O9 111.7(2) . 1_655
O5 P2 O9 110.5(2) . 1_655
O4 P2 C4 108.8(2) . .
O5 P2 C4 107.3(2) . .
O9 P2 C4 106.3(2) 1_655 .
O7 P3 O6 111.1(2) . .
O7 P3 O1 112.3(2) . 1_455
O6 P3 O1 110.3(2) . 1_455
O7 P3 C6 109.1(2) . .
O6 P3 C6 107.0(2) . .
O1 P3 C6 106.8(2) 1_455 .
V3 F2 V1 129.73(16) 1_655 .
V1 F3 V2 137.33(15) . .
V3 F5 V2 132.52(15) . .
P3 O1 V1 127.5(2) 1_655 .
P1 O2 V1 148.0(3) . .
P1 O3 H3 109.5 . .
P2 O4 V1 128.2(2) . .
P2 O5 V2 134.7(2) . .
P3 O6 V2 133.3(2) . .
P3 O7 V3 127.9(2) . .
P1 O8 V3 137.1(2) 1_445 .
P2 O9 V3 131.1(2) 1_455 .
V2 O90 H90A 119(8) . .
V2 O90 H90B 110(9) . .
H90A O90 H90B 107(10) . .
C9 N1 H1A 109.5 . .
C9 N1 H1B 109.5 . .
H1A N1 H1B 109.5 . .
C9 N1 H1C 109.5 . .
H1A N1 H1C 109.5 . .
H1B N1 H1C 109.5 . .
C10 N2 H2A 109.5 . .
C10 N2 H2B 109.5 . .
H2A N2 H2B 109.5 . .
C10 N2 H2C 109.5 . .
H2A N2 H2C 109.5 . .
H2B N2 H2C 109.5 . .
C2B C1 C2A 61(3) . .
C2B C1 P1 124(2) . .
C2A C1 P1 115.9(10) . .
C2B C1 H1D 126.2 . .
C2A C1 H1D 108.3 . .
P1 C1 H1D 108.3 . .
C2B C1 H1E 47.4 . .
C2A C1 H1E 108.3 . .
P1 C1 H1E 108.3 . .
H1D C1 H1E 107.4 . .
C3 C2A C1 122(2) 2_775 .
C3 C2A H2A1 106.9 2_775 .
C1 C2A H2A1 106.9 . .
C3 C2A H2A2 106.9 2_775 .
C1 C2A H2A2 106.9 . .
H2A1 C2A H2A2 106.7 . .
C3 C2B C1 126(6) . .
C3 C2B C3 54(3) . 2_775
C1 C2B C3 97(4) . 2_775
C3 C2B H2B1 105.8 . .
C1 C2B H2B1 105.8 . .
C3 C2B H2B1 73.6 2_775 .
C3 C2B H2B2 105.8 . .
C1 C2B H2B2 105.8 . .
C3 C2B H2B2 156.6 2_775 .
H2B1 C2B H2B2 106.2 . .
C2B C3 C2A 113(3) . 2_775
C2B C3 C3 81(4) . 2_775
C2A C3 C3 64(2) 2_775 2_775
C2B C3 C2B 126(3) . 2_775
C2A C3 C2B 50.1(16) 2_775 2_775
C3 C3 C2B 45.6(19) 2_775 2_775
C2B C3 H3A 115.1 . .
C2A C3 H3A 130.5 2_775 .
C3 C3 H3A 115.1 2_775 .
C2B C3 H3A 92.3 2_775 .
C2B C3 H3B 115.1 . .
C2A C3 H3B 51.4 2_775 .
C3 C3 H3B 115.1 2_775 .
C2B C3 H3B 92.3 2_775 .
H3A C3 H3B 112.2 . .
C5 C4 P2 114.1(4) . .
C5 C4 H4A 108.7 . .
P2 C4 H4A 108.7 . .
C5 C4 H4B 108.7 . .
P2 C4 H4B 108.7 . .
H4A C4 H4B 107.6 . .
C4 C5 C8 112.4(5) . 2_665
C4 C5 H5A 109.1 . .
C8 C5 H5A 109.1 2_665 .
C4 C5 H5B 109.1 . .
C8 C5 H5B 109.1 2_665 .
H5A C5 H5B 107.9 . .
C7 C6 P3 114.4(4) . .
C7 C6 H6A 108.7 . .
P3 C6 H6A 108.7 . .
C7 C6 H6B 108.7 . .
P3 C6 H6B 108.7 . .
H6A C6 H6B 107.6 . .
C8 C7 C6 112.0(5) . .
C8 C7 H7A 109.2 . .
C6 C7 H7A 109.2 . .
C8 C7 H7B 109.2 . .
C6 C7 H7B 109.2 . .
H7A C7 H7B 107.9 . .
C5 C8 C7 114.6(5) 2_665 .
C5 C8 H8A 108.6 2_665 .
C7 C8 H8A 108.6 . .
C5 C8 H8B 108.6 2_665 .
C7 C8 H8B 108.6 . .
H8A C8 H8B 107.6 . .
N1 C9 C10 112.7(5) . .
N1 C9 H9A 109.0 . .
C10 C9 H9A 109.0 . .
N1 C9 H9B 109.0 . .
C10 C9 H9B 109.0 . .
H9A C9 H9B 107.8 . .
N2 C10 C9 108.7(5) . .
N2 C10 H10A 109.9 . .
C9 C10 H10A 109.9 . .
N2 C10 H10B 109.9 . .
C9 C10 H10B 109.9 . .
H10A C10 H10B 108.3 . .

loop_
_geom_bond_atom_site_label_1
_geom_bond_atom_site_label_2
_geom_bond_distance
_geom_bond_site_symmetry_2
V1 F1 1.909(3) .
V1 O1 1.951(3) .
V1 O4 1.970(4) .
V1 F3 1.979(3) .
V1 F2 2.004(3) .
V1 O2 2.015(4) .
V2 F4 1.839(3) .
V2 O6 1.931(4) .
V2 O5 1.974(4) .
V2 F3 1.988(3) .
V2 F5 2.007(3) .
V2 O90 2.130(5) .
V3 F6 1.909(3) .
V3 O7 1.961(3) .
V3 F2 1.988(3) 1_455
V3 O9 2.002(4) .
V3 O8 2.005(4) .
V3 F5 2.007(3) .
P1 O2 1.482(4) .
P1 O8 1.511(4) 1_665
P1 O3 1.588(5) .
P1 C1 1.749(8) .
P2 O4 1.517(4) .
P2 O5 1.521(4) .
P2 O9 1.540(4) 1_655
P2 C4 1.799(5) .
P3 O7 1.524(4) .
P3 O6 1.538(4) .
P3 O1 1.539(4) 1_455
P3 C6 1.789(5) .
F2 V3 1.988(3) 1_655
O1 P3 1.539(4) 1_655
O3 H3 0.8200 .
O8 P1 1.511(4) 1_445
O9 P2 1.540(4) 1_455
O90 H90A 0.77(11) .
O90 H90B 0.62(8) .
N1 C9 1.468(7) .
N1 H1A 0.8900 .
N1 H1B 0.8900 .
N1 H1C 0.8900 .
N2 C10 1.482(7) .
N2 H2A 0.8900 .
N2 H2B 0.8900 .
N2 H2C 0.8900 .
C1 C2B 1.43(3) .
C1 C2A 1.487(19) .
C1 H1D 0.9700 .
C1 H1E 0.9700 .
C2A C3 1.40(3) 2_775
C2A H2A1 0.9700 .
C2A H2A2 0.9700 .
C2B C3 1.39(6) .
C2B C3 1.92(8) 2_775
C2B H2B1 0.9700 .
C2B H2B2 0.9700 .
C3 C2A 1.40(3) 2_775
C3 C3 1.57(5) 2_775
C3 C2B 1.92(8) 2_775
C3 H3A 0.9700 .
C3 H3B 0.9700 .
C4 C5 1.516(8) .
C4 H4A 0.9700 .
C4 H4B 0.9700 .
C5 C8 1.517(8) 2_665
C5 H5A 0.9700 .
C5 H5B 0.9700 .
C6 C7 1.528(8) .
C6 H6A 0.9700 .
C6 H6B 0.9700 .
C7 C8 1.519(8) .
C7 H7A 0.9700 .
C7 H7B 0.9700 .
C8 C5 1.517(8) 2_665
C8 H8A 0.9700 .
C8 H8B 0.9700 .
C9 C10 1.501(8) .
C9 H9A 0.9700 .
C9 H9B 0.9700 .
C10 H10A 0.9700 .
C10 H10B 0.9700 .

loop_
_geom_torsion_atom_site_label_1
_geom_torsion_atom_site_label_2
_geom_torsion_atom_site_label_3
_geom_torsion_atom_site_label_4
_geom_torsion
_geom_torsion_site_symmetry_1
_geom_torsion_site_symmetry_4
F1 V1 F2 V3 -150.3(2) . 1_655
O1 V1 F2 V3 -58.4(2) . 1_655
O4 V1 F2 V3 36.9(2) . 1_655
F3 V1 F2 V3 126.0(2) . 1_655
O2 V1 F2 V3 140.0(18) . 1_655
F1 V1 F3 V2 -166.9(3) . .
O1 V1 F3 V2 -127.5(14) . .
O4 V1 F3 V2 15.2(3) . .
F2 V1 F3 V2 -75.8(2) . .
O2 V1 F3 V2 105.3(3) . .
F4 V2 F3 V1 174.8(3) . .
O6 V2 F3 V1 -89.3(2) . .
O5 V2 F3 V1 8.4(3) . .
F5 V2 F3 V1 167(7) . .
O90 V2 F3 V1 90.1(3) . .
F6 V3 F5 V2 -158.6(2) . .
O7 V3 F5 V2 14.8(2) . .
F2 V3 F5 V2 -72.9(2) 1_455 .
O9 V3 F5 V2 180(100) . .
O8 V3 F5 V2 108.1(2) . .
F4 V2 F5 V3 113.3(2) . .
O6 V2 F5 V3 17.4(2) . .
O5 V2 F5 V3 -80.3(2) . .
F3 V2 F5 V3 121(7) . .
O90 V2 F5 V3 -162.0(2) . .
F1 V1 O1 P3 105.8(3) . 1_655
O4 V1 O1 P3 -75.8(3) . 1_655
F3 V1 O1 P3 66.7(15) . 1_655
F2 V1 O1 P3 15.2(3) . 1_655
O2 V1 O1 P3 -166.2(3) . 1_655
O8 P1 O2 V1 -90.5(5) 1_665 .
O3 P1 O2 V1 149.0(5) . .
C1 P1 O2 V1 34.5(7) . .
F1 V1 O2 P1 94.9(5) . .
O1 V1 O2 P1 3.1(5) . .
O4 V1 O2 P1 -92.2(5) . .
F3 V1 O2 P1 178.7(5) . .
F2 V1 O2 P1 164.6(16) . .
O5 P2 O4 V1 61.0(3) . .
O9 P2 O4 V1 -63.5(3) 1_655 .
C4 P2 O4 V1 179.4(3) . .
F1 V1 O4 P2 -72.5(12) . .
O1 V1 O4 P2 120.3(3) . .
F3 V1 O4 P2 -56.3(3) . .
F2 V1 O4 P2 29.8(3) . .
O2 V1 O4 P2 -145.7(3) . .
O4 P2 O5 V2 -13.5(4) . .
O9 P2 O5 V2 111.7(3) 1_655 .
C4 P2 O5 V2 -132.8(3) . .
F4 V2 O5 P2 -114.4(6) . .
O6 V2 O5 P2 72.9(3) . .
F3 V2 O5 P2 -14.0(3) . .
F5 V2 O5 P2 166.4(3) . .
O90 V2 O5 P2 -102.2(4) . .
O7 P3 O6 V2 9.5(4) . .
O1 P3 O6 V2 134.6(3) 1_455 .
C6 P3 O6 V2 -109.5(3) . .
F4 V2 O6 P3 -127.4(3) . .
O5 V2 O6 P3 50.9(3) . .
F3 V2 O6 P3 144.1(3) . .
F5 V2 O6 P3 -36.9(3) . .
O90 V2 O6 P3 137(2) . .
O6 P3 O7 V3 54.9(3) . .
O1 P3 O7 V3 -69.2(3) 1_455 .
C6 P3 O7 V3 172.6(3) . .
F6 V3 O7 P3 -4.9(13) . .
F2 V3 O7 P3 30.6(3) 1_455 .
O9 V3 O7 P3 120.6(3) . .
O8 V3 O7 P3 -149.8(3) . .
F5 V3 O7 P3 -60.2(3) . .
F6 V3 O8 P1 68.3(4) . 1_445
O7 V3 O8 P1 -116.4(4) . 1_445
F2 V3 O8 P1 39(9) 1_455 1_445
O9 V3 O8 P1 -23.4(4) . 1_445
F5 V3 O8 P1 153.9(4) . 1_445
F6 V3 O9 P2 100.9(3) . 1_455
O7 V3 O9 P2 -72.5(3) . 1_455
F2 V3 O9 P2 15.2(3) 1_455 1_455
O8 V3 O9 P2 -165.8(3) . 1_455
F5 V3 O9 P2 123(3) . 1_455
O2 P1 C1 C2B 94(4) . .
O8 P1 C1 C2B -139(4) 1_665 .
O3 P1 C1 C2B -22(4) . .
O2 P1 C1 C2A 165.2(16) . .
O8 P1 C1 C2A -67.8(17) 1_665 .
O3 P1 C1 C2A 49.5(17) . .
C2B C1 C2A C3 -57(3) . 2_775
P1 C1 C2A C3 -173(2) . 2_775
C2A C1 C2B C3 -18(4) . .
P1 C1 C2B C3 86(6) . .
C2A C1 C2B C3 31(2) . 2_775
P1 C1 C2B C3 134.6(18) . 2_775
C1 C2B C3 C2A 125(4) . 2_775
C3 C2B C3 C2A 57(2) 2_775 2_775
C1 C2B C3 C3 69(5) . 2_775
C1 C2B C3 C2B 69(5) . 2_775
C3 C2B C3 C2B 0.000(3) 2_775 2_775
O4 P2 C4 C5 47.4(5) . .
O5 P2 C4 C5 168.8(4) . .
O9 P2 C4 C5 -73.0(5) 1_655 .
P2 C4 C5 C8 179.7(4) . 2_665
O7 P3 C6 C7 45.2(5) . .
O6 P3 C6 C7 165.4(4) . .
O1 P3 C6 C7 -76.5(5) 1_455 .
P3 C6 C7 C8 -179.8(4) . .
C6 C7 C8 C5 175.7(5) . 2_665
N1 C9 C10 N2 -171.7(5) . .
